data_4500429
loop_
_publ_author_name
'Hathwar, Venkatesha R.'
'Thakur, Tejender S.'
'Row, Tayur N. Guru'
'Desiraju, Gautam R.'

_publ_section_title
;
 Transferability of Multipole Charge Density Parameters for Supramolecular
 Synthons: A New Tool for Quantitative Crystal Engineering
;
_journal_issue 2
_journal_name_full 'Crystal Growth &amp; Design'
_journal_page_first 616
_journal_paper_doi 10.1021/cg101540y
_journal_volume 11
_journal_year 2011
_chemical_compound_source 'see text'
_chemical_formula_moiety 'C9 H9 N O3'
_chemical_formula_sum 'C9 H9 N O3'
_chemical_formula_weight 179.17
_chemical_name_common '4-(acetylamino)-benzoic acid'
_chemical_name_systematic ?
_space_group_IT_number 2
_symmetry_cell_setting triclinic
_symmetry_Int_Tables_number 2
_symmetry_space_group_name_Hall '-P 1'
_symmetry_space_group_name_H-M 'P -1'
_atom_sites_solution_hydrogens geom
_atom_sites_solution_primary direct
_atom_sites_solution_secondary difmap
_cell_angle_alpha 89.254(7)
_cell_angle_beta 80.804(7)
_cell_angle_gamma 79.282(5)
_cell_formula_units_Z 2
_cell_length_a 5.0255(13)
_cell_length_b 6.8219(13)
_cell_length_c 12.196(3)
_cell_measurement_reflns_used 4989
_cell_measurement_temperature 100(2)
_cell_measurement_theta_max 27.5
_cell_measurement_theta_min 3.0
_cell_volume 405.49(16)
_computing_cell_refinement
;
CrystalClear-SM Expert 2.0 rc14 (Rigaku, 2009)
;
_computing_data_collection
;
CrystalClear-SM Expert 2.0 rc14 (Rigaku, 2009)
;
_computing_data_reduction
;
CrystalClear-SM Expert 2.0 rc14 (Rigaku, 2009)
;
_computing_publication_material 'PLATON (Spek, 2003)'
_diffrn_ambient_temperature 100
_diffrn_detector CCD
_diffrn_detector_area_resol_mean 13.6612
_diffrn_measured_fraction_theta_full 0.999
_diffrn_measured_fraction_theta_max 0.999
_diffrn_measurement_details
;
scan:
    Number of images: 190
               Slice: -70.0000 - 120.0000
         Image width: 1.0000
            Exp time: 10.0000
       Rotation axis: Omega
               Omega: 0.0000
                 Chi: 54.0000
                 Phi: 120.0000
                 XTD: 49.4000
              2theta: 29.6000
scan:
    Number of images: 190
               Slice: -70.0000 - 120.0000
         Image width: 1.0000
            Exp time: 10.0000
       Rotation axis: Omega
               Omega: 0.0000
                 Chi: 54.0000
                 Phi: 0.0000
                 XTD: 49.4000
              2theta: 29.6000
scan:
    Number of images: 190
               Slice: -70.0000 - 120.0000
         Image width: 1.0000
            Exp time: 10.0000
       Rotation axis: Omega
               Omega: 0.0000
                 Chi: 54.0000
                 Phi: 240.0000
                 XTD: 49.4000
              2theta: 29.6000

;
_diffrn_measurement_device
;
XtaLABmini: Fixed Chi 2 circle
;
_diffrn_measurement_device_type
;
Rigaku Mercury375R (2x2 bin mode)
;
_diffrn_measurement_method 'profile data from \w-scans'
_diffrn_measurement_specimen_support Fiber
_diffrn_orient_matrix_type FS_PROCESS
_diffrn_orient_matrix_UB_11 0.086339
_diffrn_orient_matrix_UB_12 0.001783
_diffrn_orient_matrix_UB_13 0.067100
_diffrn_orient_matrix_UB_21 0.097446
_diffrn_orient_matrix_UB_22 0.084863
_diffrn_orient_matrix_UB_23 -0.025082
_diffrn_orient_matrix_UB_31 -0.044623
_diffrn_orient_matrix_UB_32 0.077671
_diffrn_orient_matrix_UB_33 0.042068
_diffrn_radiation_monochromator 'Graphite Monochromator'
_diffrn_radiation_probe x-ray
_diffrn_radiation_type MoK\a
_diffrn_radiation_wavelength 0.71075
_diffrn_reflns_av_R_equivalents 0.028
_diffrn_reflns_av_unetI/netI 0.039
_diffrn_reflns_limit_h_max 6
_diffrn_reflns_limit_h_min -6
_diffrn_reflns_limit_k_max 8
_diffrn_reflns_limit_k_min -8
_diffrn_reflns_limit_l_max 15
_diffrn_reflns_limit_l_min -15
_diffrn_reflns_number 9042
_diffrn_reflns_theta_full 27.5
_diffrn_reflns_theta_max 27.5
_diffrn_reflns_theta_min 3.0
_diffrn_source 'Sealed Tube'
_diffrn_source_current 12.0
_diffrn_source_power 0.6
_diffrn_source_voltage 50.0
_exptl_absorpt_coefficient_mu 0.112
_exptl_absorpt_correction_T_max 0.9944
_exptl_absorpt_correction_T_min 0.9463
_exptl_absorpt_correction_type multi-scan
_exptl_absorpt_process_details 'Jacobson, R. (1998) Private communication'
_exptl_crystal_colour Colorless
_exptl_crystal_density_diffrn 1.467
_exptl_crystal_density_method 'Not Measured'
_exptl_crystal_description Platelet
_exptl_crystal_F_000 188
_exptl_crystal_size_max 0.50
_exptl_crystal_size_mid 0.20
_exptl_crystal_size_min 0.05
_refine_diff_density_max 0.356
_refine_diff_density_min -0.243
_refine_diff_density_rms 0.055
_refine_ls_extinction_method none
_refine_ls_goodness_of_fit_ref 1.053
_refine_ls_hydrogen_treatment mixed
_refine_ls_matrix_type full
_refine_ls_number_parameters 154
_refine_ls_number_reflns 1850
_refine_ls_number_restraints 0
_refine_ls_restrained_S_all 1.053
_refine_ls_R_factor_all 0.0502
_refine_ls_R_factor_gt 0.0407
_refine_ls_shift/su_max 0.000
_refine_ls_shift/su_mean 0.000
_refine_ls_structure_factor_coef Fsqd
_refine_ls_weighting_details 'calc w=1/[\s^2^(Fo^2^)+(0.0725P)^2^+0.0701P] where P=(Fo^2^+2Fc^2^)/3'
_refine_ls_weighting_scheme calc
_refine_ls_wR_factor_gt 0.1120
_refine_ls_wR_factor_ref 0.1177
_reflns_number_gt 1538
_reflns_number_total 1850
_reflns_threshold_expression >2\s(I)
_cod_data_source_file cg101540y_si_002.cif
_cod_data_source_block datam
_cod_depositor_comments
;
The following automatic conversions were performed:

'_symmetry_cell_setting' value 'Triclinic' changed to 'triclinic'
according to /home/saulius/struct/CIF-dictionaries/cif_core.dic
dictionary named 'cif_core.dic' version 2.4.1 from
2010-06-29.

'_exptl_absorpt_correction_type' value 'Multi-scan'
changed to 'multi-scan' according to
/home/saulius/struct/CIF-dictionaries/cif_core.dic dictionary named
'cif_core.dic' version 2.4.1 from 2010-06-29.

Automatic conversion script
Id: cif_fix_values 1715 2011-07-08 13:25:40Z adriana 
;
_cod_database_code 4500429

loop_
_symmetry_equiv_pos_site_id
_symmetry_equiv_pos_as_xyz
1 x,y,z
2 -x,-y,-z

loop_
_atom_site_aniso_label
_atom_site_aniso_U_11
_atom_site_aniso_U_22
_atom_site_aniso_U_33
_atom_site_aniso_U_23
_atom_site_aniso_U_13
_atom_site_aniso_U_12
O1 0.0222(5) 0.0139(5) 0.0209(5) -0.0028(4) -0.0070(4) 0.0002(4)
O2 0.0211(5) 0.0176(5) 0.0255(6) -0.0069(4) -0.0095(4) -0.0022(4)
O3 0.0156(5) 0.0203(5) 0.0220(5) -0.0036(4) -0.0039(4) -0.0029(4)
N1 0.0152(6) 0.0142(6) 0.0180(6) -0.0040(4) -0.0041(5) -0.0040(5)
C1 0.0164(7) 0.0130(7) 0.0133(6) -0.0008(5) -0.0014(5) -0.0040(5)
C2 0.0158(7) 0.0175(7) 0.0144(6) -0.0013(5) -0.0045(5) -0.0032(5)
C3 0.0160(7) 0.0138(7) 0.0176(7) -0.0018(5) -0.0037(5) -0.0010(5)
C4 0.0154(7) 0.0137(6) 0.0144(6) -0.0025(5) 0.0001(5) -0.0043(5)
C5 0.0171(7) 0.0173(7) 0.0167(7) -0.0017(5) -0.0058(5) -0.0039(5)
C6 0.0171(7) 0.0148(7) 0.0184(7) -0.0004(5) -0.0048(5) -0.0015(5)
C7 0.0165(7) 0.0151(7) 0.0139(7) 0.0003(5) -0.0024(5) -0.0051(5)
C8 0.0184(7) 0.0137(6) 0.0131(6) 0.0013(5) -0.0031(5) -0.0030(5)
C9 0.0231(8) 0.0148(7) 0.0209(7) -0.0046(6) -0.0027(6) -0.0039(6)

loop_
_atom_site_label
_atom_site_type_symbol
_atom_site_thermal_displace_type
_atom_site_fract_x
_atom_site_fract_y
_atom_site_fract_z
_atom_site_occupancy
_atom_site_U_iso_or_equiv
O1 O Uani 0.6508(2) -0.39766(14) 0.09189(8) 1.000 0.0190(3)
O2 O Uani 0.2638(2) -0.27172(16) 0.02601(9) 1.000 0.0209(3)
O3 O Uani -0.1350(2) 0.54525(15) 0.36840(8) 1.000 0.0192(3)
N1 N Uani 0.3307(3) 0.46316(17) 0.32932(10) 1.000 0.0154(3)
C1 C Uani 0.4178(3) -0.0702(2) 0.14845(11) 1.000 0.0142(4)
C2 C Uani 0.2085(3) 0.0885(2) 0.13415(12) 1.000 0.0156(4)
C3 C Uani 0.1758(3) 0.2666(2) 0.19328(12) 1.000 0.0159(4)
C4 C Uani 0.3528(3) 0.2839(2) 0.26812(11) 1.000 0.0146(4)
C5 C Uani 0.5638(3) 0.1260(2) 0.28220(12) 1.000 0.0166(4)
C6 C Uani 0.5970(3) -0.0501(2) 0.22197(12) 1.000 0.0167(4)
C7 C Uani 0.4535(3) -0.2605(2) 0.08587(11) 1.000 0.0149(4)
C8 C Uani 0.0926(3) 0.5829(2) 0.37390(11) 1.000 0.0150(4)
C9 C Uani 0.1242(3) 0.7696(2) 0.43089(13) 1.000 0.0196(4)
H1N H Uiso 0.487(4) 0.492(3) 0.3442(16) 1.000 0.029(5)
H2 H Uiso 0.091(4) 0.078(3) 0.0816(15) 1.000 0.023(4)
H2O H Uiso 0.308(5) -0.388(4) -0.014(2) 1.000 0.067(8)
H3 H Uiso 0.034(4) 0.377(3) 0.1808(15) 1.000 0.024(4)
H5 H Uiso 0.693(4) 0.135(3) 0.3344(16) 1.000 0.028(5)
H6 H Uiso 0.739(4) -0.158(3) 0.2312(15) 1.000 0.026(5)
H9A H Uiso 0.307(4) 0.761(3) 0.4478(16) 1.000 0.034(5)
H9B H Uiso -0.021(4) 0.801(3) 0.4975(18) 1.000 0.037(5)
H9C H Uiso 0.093(4) 0.881(3) 0.3787(16) 1.000 0.031(5)

loop_
_atom_type_symbol
_atom_type_description
_atom_type_scat_dispersion_real
_atom_type_scat_dispersion_imag
_atom_type_scat_source
O O 0.0106 0.0060 'International Tables Vol C Tables 4.2.6.8 and 6.1.1.4'
N N 0.0061 0.0033 'International Tables Vol C Tables 4.2.6.8 and 6.1.1.4'
H H 0.0000 0.0000 'International Tables Vol C Tables 4.2.6.8 and 6.1.1.4'
C C 0.0033 0.0016 'International Tables Vol C Tables 4.2.6.8 and 6.1.1.4'

loop_
_geom_angle_atom_site_label_1
_geom_angle_atom_site_label_2
_geom_angle_atom_site_label_3
_geom_angle
_geom_angle_publ_flag
C7 O2 H2O 109.7(16) no
C4 N1 C8 125.40(14) yes
C8 N1 H1N 118.1(13) no
C4 N1 H1N 116.3(13) no
C2 C1 C6 119.80(13) no
C6 C1 C7 119.43(13) no
C2 C1 C7 120.77(13) no
C1 C2 C3 120.49(14) no
C2 C3 C4 119.27(13) no
N1 C4 C3 121.51(13) yes
N1 C4 C5 117.99(13) yes
C3 C4 C5 120.47(13) no
C4 C5 C6 119.88(14) no
C1 C6 C5 120.07(13) no
O2 C7 C1 115.18(12) yes
O1 C7 O2 123.53(13) yes
O1 C7 C1 121.29(13) yes
O3 C8 N1 123.38(13) yes
O3 C8 C9 121.47(13) yes
N1 C8 C9 115.15(13) yes
C1 C2 H2 120.2(12) no
C3 C2 H2 119.3(12) no
C2 C3 H3 119.7(12) no
C4 C3 H3 121.0(12) no
C4 C5 H5 122.0(12) no
C6 C5 H5 118.1(12) no
C1 C6 H6 119.5(12) no
C5 C6 H6 120.4(12) no
C8 C9 H9A 111.9(12) no
C8 C9 H9B 109.9(12) no
C8 C9 H9C 107.5(12) no
H9A C9 H9B 113.0(17) no
H9A C9 H9C 107.3(17) no
H9B C9 H9C 107.0(17) no

loop_
_geom_bond_atom_site_label_1
_geom_bond_atom_site_label_2
_geom_bond_distance
_geom_bond_publ_flag
O1 C7 1.2411(18) yes
O2 C7 1.3034(18) yes
O3 C8 1.2300(19) yes
O2 H2O 0.91(3) no
N1 C8 1.355(2) yes
N1 C4 1.4183(18) yes
N1 H1N 0.89(2) no
C1 C2 1.393(2) no
C1 C7 1.4817(19) no
C1 C6 1.393(2) no
C2 C3 1.391(2) no
C3 C4 1.393(2) no
C4 C5 1.394(2) no
C5 C6 1.386(2) no
C8 C9 1.505(2) no
C2 H2 0.950(19) no
C3 H3 0.97(2) no
C5 H5 0.99(2) no
C6 H6 0.94(2) no
C9 H9A 0.96(2) no
C9 H9B 1.00(2) no
C9 H9C 0.99(2) no

loop_
_geom_contact_atom_site_label_1
_geom_contact_atom_site_label_2
_geom_contact_distance
_geom_contact_site_symmetry_2
_geom_contact_publ_flag
O1 C4 3.4119(19) 1_545 no
O1 C7 3.3708(19) 2_645 no
O1 O2 2.6203(16) 2_645 no
O2 C2 3.365(2) 2_555 no
O2 O1 2.6203(16) 2_645 no
O3 C9 3.236(2) 2_566 no
O3 C3 2.9240(19) . no
O3 C8 3.2804(19) 2_566 no
O3 N1 2.954(2) 1_455 no
O1 H3 2.60(2) 1_645 no
O1 H2O 1.72(3) 2_645 no
O1 H6 2.518(19) . no
O2 H2 2.45(2) . no
O2 H2 2.55(2) 2_555 no
O2 H2O 2.84(3) 2_645 no
O3 H6 2.660(19) 1_465 no
O3 H1N 2.07(2) 1_455 no
O3 H3 2.522(18) . no
O3 H9B 2.91(2) 2_566 no
N1 O3 2.954(2) 1_655 no
C2 O2 3.365(2) 2_555 no
C2 C5 3.414(2) 1_455 no
C2 C6 3.389(2) 1_455 no
C2 C7 3.266(2) 2_655 no
C3 C5 3.400(2) 1_455 no
C3 O3 2.9240(19) . no
C4 O1 3.4119(19) 1_565 no
C5 C2 3.414(2) 1_655 no
C5 C3 3.400(2) 1_655 no
C6 C9 3.567(2) 1_545 no
C6 C2 3.389(2) 1_655 no
C7 C2 3.266(2) 2_655 no
C7 O1 3.3708(19) 2_645 no
C8 C9 3.555(2) 2_566 no
C8 C8 3.316(2) 2_566 no
C8 O3 3.2804(19) 2_566 no
C9 O3 3.236(2) 2_566 no
C9 C6 3.567(2) 1_565 no
C9 C8 3.555(2) 2_566 no
C9 C9 3.505(2) 2_576 no
C1 H9C 3.06(2) 1_545 no
C3 H5 3.02(2) 1_455 no
C6 H9C 3.03(2) 1_545 no
C6 H2 3.04(2) 1_655 no
C7 H2O 2.57(3) 2_645 no
C8 H9B 3.08(2) 2_566 no
C8 H3 2.840(19) . no
C8 H6 3.01(2) 1_465 no
C9 H9B 3.00(2) 2_576 no
H1N O3 2.07(2) 1_655 no
H1N H5 2.46(3) . no
H1N H9A 2.21(3) . no
H2 O2 2.45(2) . no
H2 C6 3.04(2) 1_455 no
H2 O2 2.55(2) 2_555 no
H2O O1 1.72(3) 2_645 no
H2O O2 2.84(3) 2_645 no
H2O C7 2.57(3) 2_645 no
H2O H2O 2.30(4) 2_645 no
H3 O1 2.60(2) 1_465 no
H3 O3 2.522(18) . no
H3 C8 2.840(19) . no
H5 C3 3.02(2) 1_655 no
H5 H1N 2.46(3) . no
H5 H9C 2.52(3) 1_645 no
H6 O1 2.518(19) . no
H6 O3 2.660(19) 1_645 no
H6 C8 3.01(2) 1_645 no
H9A H1N 2.21(3) . no
H9B O3 2.91(2) 2_566 no
H9B C8 3.08(2) 2_566 no
H9B C9 3.00(2) 2_576 no
H9B H9C 2.60(3) 2_576 no
H9C C1 3.06(2) 1_565 no
H9C C6 3.03(2) 1_565 no
H9C H5 2.52(3) 1_465 no
H9C H9B 2.60(3) 2_576 no

loop_
_geom_hbond_atom_site_label_D
_geom_hbond_atom_site_label_H
_geom_hbond_atom_site_label_A
_geom_hbond_distance_DH
_geom_hbond_distance_HA
_geom_hbond_distance_DA
_geom_hbond_angle_DHA
_geom_hbond_site_symmetry_A
_geom_hbond_publ_flag
N1 H1N O3 0.89(2) 2.07(2) 2.954(2) 176(2) 1_655 yes
O2 H2O O1 0.91(3) 1.72(3) 2.6203(16) 173(3) 2_645 yes
C2 H2 O2 0.950(19) 2.55(2) 3.365(2) 144.8(16) 2_555 yes
C3 H3 O3 0.97(2) 2.522(18) 2.9240(19) 105.0(13) . yes

loop_
_geom_torsion_atom_site_label_1
_geom_torsion_atom_site_label_2
_geom_torsion_atom_site_label_3
_geom_torsion_atom_site_label_4
_geom_torsion
_geom_torsion_publ_flag
C4 N1 C8 O3 2.0(2) no
C4 N1 C8 C9 -177.45(12) no
C8 N1 C4 C3 38.9(2) no
C8 N1 C4 C5 -143.18(14) no
C6 C1 C2 C3 -0.4(2) no
C7 C1 C6 C5 -179.11(13) no
C6 C1 C7 O1 -4.9(2) no
C6 C1 C7 O2 174.66(13) no
C2 C1 C7 O1 174.75(13) no
C7 C1 C2 C3 179.89(13) no
C2 C1 C6 C5 1.2(2) no
C2 C1 C7 O2 -5.7(2) no
C1 C2 C3 C4 -0.8(2) no
C2 C3 C4 N1 179.10(13) no
C2 C3 C4 C5 1.2(2) no
N1 C4 C5 C6 -178.41(13) no
C3 C4 C5 C6 -0.4(2) no
C4 C5 C6 C1 -0.8(2) no

loop_
_cod_related_entry_id
_cod_related_entry_database
_cod_related_entry_code
1 ChemSpider 18177
